data_1533360
loop_
_publ_author_name
'Chevalier, B.'
'Pasturel, M.'
'Weill, F.'
'Bobet, J.L.'
'Decourt, R.'
'Etourneau, J.'

_publ_section_title
;
 The new hydrides Ce Ni Ge H1.6 and Ce Cu Ge H1.0 crystallizing in the
 derivative hexagonal(Zr Be Si)-type structure
;
_journal_name_full 'Journal of Solid State Chemistry'
_journal_page_first 752
_journal_page_last 759
_journal_volume 177
_journal_year 2004
_chemical_formula_sum 'Ce Ge H1.6 Ni'
_chemical_name_systematic 'Ce Ni Ge H1.6'
_space_group_IT_number 194
_symmetry_space_group_name_Hall '-P 6c 2c'
_symmetry_space_group_name_H-M 'P 63/m m c'
_cell_angle_alpha 90
_cell_angle_beta 90
_cell_angle_gamma 120
_cell_formula_units_Z 2
_cell_length_a 4.19
_cell_length_b 4.19
_cell_length_c 8.293
_cell_volume 126.087
_citation_journal_id_ASTM JSSCBI
_cod_data_source_file Chevalier_JSSCBI_2004_1863.cif
_cod_data_source_block H1.6Ce1Ge1Ni1
_cod_original_formula_sum 'H1.6 Ce1 Ge1 Ni1'
_cod_database_code 1533360

loop_
_symmetry_equiv_pos_as_xyz
x,y,z
x-y,x,z+1/2
-y,x-y,z
-x,-y,z+1/2
-x+y,-x,z
y,-x+y,z+1/2
-y,-x,-z+1/2
x-y,-y,-z
x,x-y,-z+1/2
y,x,-z
-x+y,y,-z+1/2
-x,-x+y,-z
-x,-y,-z
-x+y,-x,-z-1/2
y,-x+y,-z
x,y,-z-1/2
x-y,x,-z
-y,x-y,-z-1/2
y,x,z-1/2
-x+y,y,z
-x,-x+y,z-1/2
-y,-x,z
x-y,-y,z-1/2
x,x-y,z

loop_
_atom_site_label
_atom_site_type_symbol
_atom_site_fract_x
_atom_site_fract_y
_atom_site_fract_z
_atom_site_occupancy
_atom_site_U_iso_or_equiv
Ni1 Ni 0.3333 0.6667 0.25 1 0.0
Ge1 Ge 0.3333 0.6667 0.75 1 0.0
Ce1 Ce 0 0 0 1 0.0
